data_7035424
loop_
_publ_author_name
'\<Cas, Daniel'
'Hurkes, Natascha'
'Spirk, Stefan'
'Belaj, Ferdinand'
'Bruhn, Clemens'
'Rechberger, Gerald N.'
'Pietschnig, Rudolf'

_publ_section_title
;
 Dimer formation upon deprotonation: synthesis and structure of a
 m-terphenyl substituted (R,S)-dilithium disiloxanolate disilanol.
;
_journal_issue 28
_journal_name_full 'Dalton transactions (Cambridge, England : 2003)'
_journal_page_first 12818
_journal_page_last 12823
_journal_paper_doi 10.1039/c5dt01992c
_journal_volume 44
_journal_year 2015
_chemical_compound_source 'synthetical product'
_chemical_formula_moiety '0.9488(C48 H54 O5 Si2), 0.1024(C24 H25 I)'
_chemical_formula_sum 'C48 H53.7952 I0.1024 O4.744 Si1.8976'
_chemical_formula_weight 772.91
_chemical_name_common 1,3-bis(2,2'',4,4'',6,6''-hexamethyl[1,1':3',1''-ter-phenyl]-2'-yl)-1,1,3,3-disiloxanetetrol
_chemical_name_systematic 1,3-bis(2,2'',4,4'',6,6''-hexamethyl[1,1':3',1''-ter-phenyl]-2'-yl)-1,1,3,3-disiloxanetetrol
_space_group_crystal_system monoclinic
_space_group_IT_number 14
_space_group_name_Hall '-P 2ybc'
_space_group_name_H-M_alt 'P 1 21/c 1'
_symmetry_space_group_name_Hall '-P 2ybc'
_symmetry_space_group_name_H-M 'P 1 21/c 1'
_atom_sites_solution_hydrogens mixed
_atom_sites_solution_primary direct
_atom_sites_solution_secondary difmap
_audit_creation_method 'manual edited SHELXL-2014/6.cif file'
_audit_update_record
;
2015-04-15 deposited with the CCDC.
2015-06-12 downloaded from the CCDC.
;
_cell_angle_alpha 90
_cell_angle_beta 101.9490(10)
_cell_angle_gamma 90
_cell_formula_units_Z 4
_cell_length_a 9.0956(3)
_cell_length_b 36.8415(11)
_cell_length_c 12.6169(4)
_cell_measurement_reflns_used 9972
_cell_measurement_temperature 100(2)
_cell_measurement_theta_max 30.05
_cell_measurement_theta_min 3.14
_cell_volume 4136.3(2)
_computing_cell_refinement 'Bruker SAINT'
_computing_data_collection 'Bruker APEX2'
_computing_data_reduction 'Bruker SAINT'
_computing_molecular_graphics 'modified ORTEP (Johnson, 1965)'
_computing_publication_material 'SHELXL-2014/6 (Sheldrick, 2014)'
_computing_structure_refinement 'SHELXL-2014/6 (Sheldrick, 2014)'
_computing_structure_solution 'SHELXS-97 (Sheldrick, 2008)'
_diffrn_ambient_temperature 100(2)
_diffrn_measured_fraction_theta_full 0.984
_diffrn_measured_fraction_theta_max 0.984
_diffrn_measurement_device_type 'Bruker APEX-II CCD'
_diffrn_measurement_method '\f and \w scans'
_diffrn_radiation_monochromator graphite
_diffrn_radiation_source 'fine-focus sealed tube'
_diffrn_radiation_type MoK\a
_diffrn_radiation_wavelength 0.71073
_diffrn_reflns_av_R_equivalents 0.0415
_diffrn_reflns_av_unetI/netI 0.0414
_diffrn_reflns_laue_measured_fraction_full 0.984
_diffrn_reflns_laue_measured_fraction_max 0.984
_diffrn_reflns_limit_h_max 11
_diffrn_reflns_limit_h_min -12
_diffrn_reflns_limit_k_max 48
_diffrn_reflns_limit_k_min -48
_diffrn_reflns_limit_l_max 15
_diffrn_reflns_limit_l_min -16
_diffrn_reflns_number 37642
_diffrn_reflns_point_group_measured_fraction_full 0.984
_diffrn_reflns_point_group_measured_fraction_max 0.984
_diffrn_reflns_theta_full 28.00
_diffrn_reflns_theta_max 28.00
_diffrn_reflns_theta_min 2.36
_exptl_absorpt_coefficient_mu 0.205
_exptl_absorpt_correction_T_max 0.940
_exptl_absorpt_correction_T_min 0.911
_exptl_absorpt_correction_type multi-scan
_exptl_absorpt_process_details 'Bruker SADABS'
_exptl_crystal_colour colourless
_exptl_crystal_density_diffrn 1.241
_exptl_crystal_description block
_exptl_crystal_F_000 1647
_exptl_crystal_size_max 0.36
_exptl_crystal_size_mid 0.34
_exptl_crystal_size_min 0.30
_refine_diff_density_max 0.347
_refine_diff_density_min -0.320
_refine_diff_density_rms 0.047
_refine_ls_extinction_method none
_refine_ls_goodness_of_fit_ref 1.114
_refine_ls_hydrogen_treatment refU
_refine_ls_matrix_type full
_refine_ls_number_parameters 564
_refine_ls_number_reflns 9822
_refine_ls_number_restraints 5
_refine_ls_restrained_S_all 1.114
_refine_ls_R_factor_all 0.0624
_refine_ls_R_factor_gt 0.0513
_refine_ls_shift/su_max 0.002
_refine_ls_shift/su_mean 0.000
_refine_ls_structure_factor_coef Fsqd
_refine_ls_weighting_details 'w=1/[\s^2^(Fo^2^)+(0.0225P)^2^+3.1536P] where P=(Fo^2^+2Fc^2^)/3'
_refine_ls_weighting_scheme calc
_refine_ls_wR_factor_gt 0.1122
_refine_ls_wR_factor_ref 0.1171
_reflns_Friedel_coverage 0.000
_reflns_number_gt 8179
_reflns_number_total 9822
_reflns_threshold_expression 'I > 2\s(I)'
_cod_data_source_file c5dt01992c2.cif
_cod_data_source_block S69
_cod_depositor_comments 'Adding full bibliography for 7035423--7035427.cif.'
_cod_database_code 7035424
_shelx_space_group_comment
;
The symmetry employed for this shelxl refinement is uniquely defined
by the following loop, which should always be used as a source of
symmetry information in preference to the above space-group names.
They are only intended as comments.
;
_shelx_estimated_absorpt_t_min 0.930
_shelx_estimated_absorpt_t_max 0.941
_exptl_absorpt_special_details 'Bruker (2001). SADABS. Bruker AXS Inc., Madison, Wisconsin, USA.'
_shelxl_version_number 2014/6

loop_
_space_group_symop_operation_xyz
'x, y, z'
'-x, y+1/2, -z+1/2'
'-x, -y, -z'
'x, -y-1/2, z-1/2'

loop_
_atom_site_label
_atom_site_type_symbol
_atom_site_fract_x
_atom_site_fract_y
_atom_site_fract_z
_atom_site_U_iso_or_equiv
_atom_site_adp_type
_atom_site_occupancy
_atom_site_site_symmetry_order
_atom_site_calc_flag
_atom_site_refinement_flags_posn
_atom_site_refinement_flags_adp
_atom_site_refinement_flags_occupancy
_atom_site_disorder_assembly
_atom_site_disorder_group
O1 O 0.49831(14) 0.86938(3) 0.87353(10) 0.0217(3) Uani 0.9488(7) 1 d . . P A 1
Si1 Si 0.58539(9) 0.87527(2) 0.77322(6) 0.01891(13) Uani 0.9488(7) 1 d . . P A 1
O11 O 0.64730(15) 0.83608(4) 0.74262(11) 0.0282(3) Uani 0.9488(7) 1 d D . P A 1
H11 H 0.6219(9) 0.82033(13) 0.7835(4) 0.129(18) Uiso 0.9488(7) 1 d D . P A 1
O12 O 0.72830(15) 0.90089(4) 0.82002(10) 0.0289(3) Uani 0.9488(7) 1 d D . P A 1
H12 H 0.7483(10) 0.91810(11) 0.7817(4) 0.060(9) Uiso 0.9488(7) 1 d D . P A 1
Si2 Si 0.50010(7) 0.84004(2) 0.97172(5) 0.02203(13) Uani 0.9488(7) 1 d . . P A 1
O21 O 0.5485(2) 0.80193(4) 0.92461(12) 0.0439(4) Uani 0.9488(7) 1 d D . P A 1
H21 H 0.6097(7) 0.78925(15) 0.9684(5) 0.095(13) Uiso 0.9488(7) 1 d D . P A 1
O22 O 0.33282(18) 0.83458(4) 0.99402(11) 0.0402(4) Uani 0.9488(7) 1 d D . P A 1
H22 H 0.3016(15) 0.81543(10) 0.9607(6) 0.11(2) Uiso 0.4744(3) 1 d D U P A 1
H24 H 0.3069(10) 0.85455(10) 1.0166(6) 0.11(2) Uiso 0.4744(3) 1 d D U P A 1
I1 I 0.6370(4) 0.87649(9) 0.7455(3) 0.0298(9) Uani 0.0512(7) 1 d . . P A 2
I2 I 0.4542(3) 0.82688(7) 0.9991(2) 0.0230(8) Uani 0.0512(7) 1 d . . P A 2
C11 C 0.45715(19) 0.89604(4) 0.65027(13) 0.0215(3) Uani 1 1 d . . . . .
C12 C 0.48635(19) 0.92898(4) 0.60095(14) 0.0218(3) Uani 1 1 d . . . . .
C13 C 0.3812(2) 0.94319(5) 0.51398(14) 0.0265(4) Uani 1 1 d . . . . .
H13 H 0.4010 0.9657 0.4830 0.033(3) Uiso 1 1 calc R U . . .
C14 C 0.2489(2) 0.92499(5) 0.47248(15) 0.0295(4) Uani 1 1 d . . . . .
H14 H 0.1774 0.9351 0.4143 0.033(3) Uiso 1 1 calc R U . . .
C15 C 0.2214(2) 0.89183(5) 0.51648(15) 0.0270(4) Uani 1 1 d . . . . .
H15 H 0.1322 0.8789 0.4866 0.033(3) Uiso 1 1 calc R U . . .
C16 C 0.32334(19) 0.87727(4) 0.60418(14) 0.0225(3) Uani 1 1 d . . . . .
C21 C 0.63082(19) 0.94984(4) 0.63293(13) 0.0218(3) Uani 1 1 d . . . . .
C22 C 0.6366(2) 0.98232(4) 0.69050(14) 0.0244(4) Uani 1 1 d . . . . .
C23 C 0.7731(2) 1.00109(5) 0.71712(16) 0.0314(4) Uani 1 1 d . . . . .
H23 H 0.7780 1.0227 0.7586 0.044(5) Uiso 1 1 calc R U . . .
C24 C 0.9009(2) 0.98902(5) 0.68485(17) 0.0357(5) Uani 1 1 d . . . . .
C25 C 0.8929(2) 0.95696(6) 0.62590(17) 0.0336(4) Uani 1 1 d . . . . .
H25 H 0.9798 0.9485 0.6029 0.044(5) Uiso 1 1 calc R U . . .
C26 C 0.7600(2) 0.93697(5) 0.59971(15) 0.0281(4) Uani 1 1 d . . . . .
C27 C 0.4985(2) 0.99776(5) 0.72212(16) 0.0330(4) Uani 1 1 d . . . . .
H271 H 0.4396 0.9780 0.7447 0.051(4) Uiso 1 1 calc R U . . .
H272 H 0.4375 1.0104 0.6600 0.051(4) Uiso 1 1 calc R U . . .
H273 H 0.5286 1.0149 0.7822 0.051(4) Uiso 1 1 calc R U . . .
C28 C 1.0473(3) 1.00982(7) 0.7117(2) 0.0555(7) Uani 1 1 d . . . . .
H281 H 1.0369 1.0302 0.7595 0.087(6) Uiso 1 1 calc R U . . .
H282 H 1.0722 1.0191 0.6447 0.087(6) Uiso 1 1 calc R U . . .
H283 H 1.1276 0.9937 0.7481 0.087(6) Uiso 1 1 calc R U . . .
C29 C 0.7572(2) 0.90156(6) 0.53851(18) 0.0385(5) Uani 1 1 d . . . . .
H291 H 0.8516 0.8987 0.5135 0.055(4) Uiso 1 1 calc R U . . .
H292 H 0.6729 0.9017 0.4760 0.055(4) Uiso 1 1 calc R U . . .
H293 H 0.7452 0.8813 0.5864 0.055(4) Uiso 1 1 calc R U . . .
C31 C 0.28756(19) 0.84061(5) 0.64341(14) 0.0236(4) Uani 1 1 d . . . . .
C32 C 0.3377(2) 0.80942(5) 0.59737(15) 0.0278(4) Uani 1 1 d . . . . .
C33 C 0.3010(2) 0.77554(5) 0.63359(16) 0.0321(4) Uani 1 1 d . . . . .
H33 H 0.3346 0.7543 0.6030 0.034(4) Uiso 1 1 calc R U . . .
C34 C 0.2169(2) 0.77186(5) 0.71303(17) 0.0335(4) Uani 1 1 d . . . . .
C35 C 0.1633(2) 0.80310(5) 0.75386(16) 0.0313(4) Uani 1 1 d . . . . .
H35 H 0.1027 0.8009 0.8065 0.034(4) Uiso 1 1 calc R U . . .
C36 C 0.1959(2) 0.83764(5) 0.71981(15) 0.0270(4) Uani 1 1 d . . . . .
C37 C 0.4269(2) 0.81219(5) 0.50955(16) 0.0336(4) Uani 1 1 d . . . . .
H371 H 0.4592 0.7879 0.4924 0.047(4) Uiso 1 1 calc R U . . .
H372 H 0.5153 0.8275 0.5345 0.047(4) Uiso 1 1 calc R U . . .
H373 H 0.3641 0.8229 0.4446 0.047(4) Uiso 1 1 calc R U . . .
C38 C 0.1818(3) 0.73510(6) 0.7541(2) 0.0452(6) Uani 1 1 d . . . . .
H381 H 0.0726 0.7320 0.7423 0.095(7) Uiso 1 1 calc R U . . .
H382 H 0.2256 0.7333 0.8316 0.095(7) Uiso 1 1 calc R U . . .
H383 H 0.2243 0.7161 0.7149 0.095(7) Uiso 1 1 calc R U . . .
C39 C 0.1312(2) 0.87100(5) 0.76305(16) 0.0323(4) Uani 1 1 d . . . . .
H391 H 0.0673 0.8841 0.7030 0.071(5) Uiso 1 1 calc R U . . .
H392 H 0.2132 0.8869 0.7985 0.071(5) Uiso 1 1 calc R U . . .
H393 H 0.0711 0.8637 0.8156 0.071(5) Uiso 1 1 calc R U . . .
C41 C 0.63215(19) 0.85643(4) 1.09906(13) 0.0213(3) Uani 1 1 d . . . . .
C42 C 0.60008(19) 0.88955(4) 1.14723(13) 0.0218(3) Uani 1 1 d . . . . .
C43 C 0.7045(2) 0.90489(5) 1.23140(14) 0.0260(4) Uani 1 1 d . . . . .
H43 H 0.6826 0.9273 1.2620 0.033(3) Uiso 1 1 calc R U . . .
C44 C 0.8407(2) 0.88770(5) 1.27116(15) 0.0276(4) Uani 1 1 d . . . . .
H44 H 0.9135 0.8988 1.3266 0.033(3) Uiso 1 1 calc R U . . .
C45 C 0.8699(2) 0.85439(5) 1.22964(14) 0.0254(4) Uani 1 1 d . . . . .
H45 H 0.9613 0.8422 1.2590 0.033(3) Uiso 1 1 calc R U . . .
C46 C 0.76651(19) 0.83842(4) 1.14494(14) 0.0218(3) Uani 1 1 d . . . . .
C51 C 0.4502(2) 0.90758(4) 1.11170(14) 0.0229(3) Uani 1 1 d . . . . .
C52 C 0.4304(2) 0.93527(5) 1.03379(14) 0.0255(4) Uani 1 1 d . . . . .
C53 C 0.2853(2) 0.94868(5) 0.99499(16) 0.0313(4) Uani 1 1 d . . . . .
H53 H 0.2710 0.9671 0.9412 0.039(4) Uiso 1 1 calc R U . . .
C54 C 0.1620(2) 0.93599(5) 1.03223(17) 0.0340(4) Uani 1 1 d . . . . .
C55 C 0.1864(2) 0.91039(5) 1.11536(18) 0.0331(4) Uani 1 1 d . . . . .
H55 H 0.1038 0.9024 1.1447 0.039(4) Uiso 1 1 calc R U . . .
C56 C 0.3292(2) 0.89618(5) 1.15654(16) 0.0293(4) Uani 1 1 d . . . . .
C57 C 0.5630(2) 0.95055(5) 0.99467(17) 0.0344(4) Uani 1 1 d . . . . .
H571 H 0.6270 0.9641 1.0535 0.064(5) Uiso 1 1 calc R U . . .
H572 H 0.5276 0.9668 0.9332 0.064(5) Uiso 1 1 calc R U . . .
H573 H 0.6210 0.9307 0.9718 0.064(5) Uiso 1 1 calc R U . . .
C58 C 0.0043(3) 0.94901(7) 0.9853(2) 0.0510(6) Uani 1 1 d . . . . .
H581 H 0.0064 0.9656 0.9250 0.083(6) Uiso 1 1 calc R U . . .
H582 H -0.0359 0.9617 1.0414 0.083(6) Uiso 1 1 calc R U . . .
H583 H -0.0598 0.9281 0.9590 0.083(6) Uiso 1 1 calc R U . . .
C59 C 0.3498(3) 0.86836(6) 1.24619(19) 0.0395(5) Uani 1 1 d . . . . .
H591 H 0.2535 0.8641 1.2673 0.068(5) Uiso 1 1 calc R U . . .
H592 H 0.4232 0.8773 1.3088 0.068(5) Uiso 1 1 calc R U . . .
H593 H 0.3861 0.8456 1.2207 0.068(5) Uiso 1 1 calc R U . . .
C61 C 0.8030(2) 0.80147(4) 1.10810(14) 0.0237(4) Uani 1 1 d . . . . .
C62 C 0.8933(2) 0.79780(5) 1.03138(17) 0.0315(4) Uani 1 1 d . . . . .
C63 C 0.9236(2) 0.76310(6) 0.99743(19) 0.0377(5) Uani 1 1 d . . . . .
H63 H 0.9836 0.7606 0.9445 0.042(5) Uiso 1 1 calc R U . . .
C64 C 0.8691(2) 0.73234(5) 1.03841(18) 0.0358(5) Uani 1 1 d . . . . .
C65 C 0.7832(2) 0.73636(5) 1.11597(17) 0.0342(5) Uani 1 1 d . . . . .
H65 H 0.7470 0.7153 1.1455 0.042(5) Uiso 1 1 calc R U . . .
C66 C 0.7479(2) 0.77039(5) 1.15234(15) 0.0280(4) Uani 1 1 d . . . . .
C67 C 0.9536(3) 0.83069(6) 0.9830(2) 0.0436(5) Uani 1 1 d . . . . .
H671 H 0.9528 0.8516 1.0308 0.061(7) Uiso 0.5 1 calc R U P . .
H672 H 0.8903 0.8359 0.9118 0.061(7) Uiso 0.5 1 calc R U P . .
H673 H 1.0567 0.8259 0.9749 0.061(7) Uiso 0.5 1 calc R U P . .
H674 H 0.9804 0.8240 0.9142 0.061(7) Uiso 0.5 1 calc R U P . .
H675 H 1.0429 0.8397 1.0332 0.061(7) Uiso 0.5 1 calc R U P . .
H676 H 0.8765 0.8497 0.9700 0.061(7) Uiso 0.5 1 calc R U P . .
C68 C 0.9053(3) 0.69496(6) 1.0004(2) 0.0520(7) Uani 1 1 d . . . . .
H681 H 0.8117 0.6818 0.9722 0.105(8) Uiso 1 1 calc R U . . .
H682 H 0.9651 0.6815 1.0613 0.105(8) Uiso 1 1 calc R U . . .
H683 H 0.9626 0.6974 0.9430 0.105(8) Uiso 1 1 calc R U . . .
C69 C 0.6512(3) 0.77387(6) 1.23508(17) 0.0390(5) Uani 1 1 d . . . . .
H691 H 0.6253 0.7496 1.2575 0.079(6) Uiso 1 1 calc R U . . .
H692 H 0.5590 0.7871 1.2034 0.079(6) Uiso 1 1 calc R U . . .
H693 H 0.7062 0.7872 1.2982 0.079(6) Uiso 1 1 calc R U . . .

loop_
_atom_site_aniso_label
_atom_site_aniso_U_11
_atom_site_aniso_U_22
_atom_site_aniso_U_33
_atom_site_aniso_U_23
_atom_site_aniso_U_13
_atom_site_aniso_U_12
O1 0.0241(6) 0.0198(6) 0.0199(6) 0.0021(5) 0.0016(5) 0.0000(5)
Si1 0.0204(3) 0.0186(3) 0.0161(3) 0.0021(2) -0.0002(2) 0.0005(2)
O11 0.0301(7) 0.0279(7) 0.0259(7) -0.0007(5) 0.0040(6) 0.0079(6)
O12 0.0267(7) 0.0330(7) 0.0236(7) 0.0073(5) -0.0023(5) -0.0077(6)
Si2 0.0263(3) 0.0209(3) 0.0166(2) 0.0009(2) -0.0006(2) -0.0035(2)
O21 0.0697(12) 0.0223(7) 0.0285(8) -0.0026(6) -0.0160(7) 0.0082(7)
O22 0.0373(9) 0.0557(10) 0.0273(8) -0.0031(7) 0.0057(6) -0.0246(8)
I1 0.0309(19) 0.0243(13) 0.0314(19) 0.0063(11) 0.0004(13) -0.0009(12)
I2 0.0208(13) 0.0151(12) 0.0311(13) 0.0028(9) 0.0011(9) -0.0054(9)
C11 0.0206(8) 0.0209(8) 0.0220(8) 0.0001(6) 0.0017(6) 0.0006(6)
C12 0.0221(8) 0.0223(8) 0.0210(8) -0.0001(6) 0.0046(6) -0.0005(6)
C13 0.0281(9) 0.0250(8) 0.0251(9) 0.0071(7) 0.0023(7) -0.0021(7)
C14 0.0256(9) 0.0322(9) 0.0270(9) 0.0107(7) -0.0032(7) -0.0010(7)
C15 0.0225(8) 0.0275(9) 0.0275(9) 0.0047(7) -0.0027(7) -0.0036(7)
C16 0.0226(8) 0.0208(8) 0.0225(8) 0.0009(6) 0.0011(7) -0.0009(6)
C21 0.0229(8) 0.0213(8) 0.0201(8) 0.0040(6) 0.0021(6) -0.0025(6)
C22 0.0294(9) 0.0191(8) 0.0225(8) 0.0072(6) 0.0004(7) -0.0009(7)
C23 0.0373(11) 0.0198(8) 0.0316(10) 0.0075(7) -0.0056(8) -0.0057(7)
C24 0.0282(10) 0.0340(10) 0.0391(11) 0.0176(8) -0.0061(8) -0.0085(8)
C25 0.0236(9) 0.0412(11) 0.0358(10) 0.0131(8) 0.0057(8) -0.0008(8)
C26 0.0263(9) 0.0344(10) 0.0239(9) 0.0042(7) 0.0057(7) -0.0022(7)
C27 0.0415(11) 0.0254(9) 0.0314(10) 0.0006(7) 0.0061(8) 0.0068(8)
C28 0.0358(12) 0.0492(14) 0.0718(17) 0.0223(12) -0.0112(12) -0.0181(10)
C29 0.0360(11) 0.0473(12) 0.0351(11) -0.0069(9) 0.0143(9) 0.0025(9)
C31 0.0206(8) 0.0215(8) 0.0246(8) 0.0038(6) -0.0047(6) -0.0019(6)
C32 0.0246(9) 0.0245(8) 0.0291(9) 0.0009(7) -0.0066(7) -0.0005(7)
C33 0.0310(10) 0.0225(8) 0.0365(10) 0.0007(7) -0.0078(8) 0.0010(7)
C34 0.0310(10) 0.0252(9) 0.0377(11) 0.0090(8) -0.0080(8) -0.0041(7)
C35 0.0301(10) 0.0297(9) 0.0311(10) 0.0093(7) -0.0003(8) -0.0036(7)
C36 0.0257(9) 0.0259(8) 0.0259(9) 0.0064(7) -0.0026(7) -0.0019(7)
C37 0.0336(10) 0.0309(10) 0.0337(10) -0.0050(8) 0.0008(8) 0.0021(8)
C38 0.0490(13) 0.0258(10) 0.0533(14) 0.0136(9) -0.0067(11) -0.0058(9)
C39 0.0328(10) 0.0311(9) 0.0339(10) 0.0080(8) 0.0086(8) 0.0017(8)
C41 0.0219(8) 0.0206(7) 0.0205(8) 0.0021(6) 0.0025(6) -0.0027(6)
C42 0.0226(8) 0.0224(8) 0.0197(8) 0.0020(6) 0.0028(6) -0.0012(6)
C43 0.0281(9) 0.0250(8) 0.0242(9) -0.0035(7) 0.0036(7) -0.0015(7)
C44 0.0259(9) 0.0325(9) 0.0222(8) -0.0017(7) -0.0002(7) -0.0042(7)
C45 0.0207(8) 0.0296(9) 0.0245(9) 0.0045(7) 0.0015(7) 0.0006(7)
C46 0.0216(8) 0.0218(8) 0.0221(8) 0.0032(6) 0.0045(6) -0.0009(6)
C51 0.0239(8) 0.0203(8) 0.0232(8) -0.0017(6) 0.0024(7) -0.0004(6)
C52 0.0323(10) 0.0201(8) 0.0229(8) -0.0017(6) 0.0027(7) 0.0013(7)
C53 0.0383(11) 0.0228(8) 0.0289(9) 0.0004(7) -0.0018(8) 0.0037(7)
C54 0.0292(10) 0.0251(9) 0.0429(11) -0.0077(8) -0.0036(8) 0.0036(7)
C55 0.0255(9) 0.0265(9) 0.0480(12) -0.0046(8) 0.0089(8) -0.0008(7)
C56 0.0280(9) 0.0244(8) 0.0357(10) 0.0017(7) 0.0070(8) -0.0003(7)
C57 0.0417(11) 0.0291(9) 0.0344(10) 0.0063(8) 0.0123(9) -0.0002(8)
C58 0.0315(11) 0.0419(12) 0.0709(17) -0.0042(11) -0.0097(11) 0.0084(10)
C59 0.0379(11) 0.0383(11) 0.0464(12) 0.0132(9) 0.0183(10) 0.0020(9)
C61 0.0231(8) 0.0202(8) 0.0258(9) 0.0020(6) 0.0001(7) 0.0012(6)
C62 0.0320(10) 0.0262(9) 0.0370(10) -0.0002(8) 0.0088(8) 0.0010(7)
C63 0.0361(11) 0.0331(10) 0.0445(12) -0.0079(9) 0.0094(9) 0.0046(8)
C64 0.0329(10) 0.0242(9) 0.0430(11) -0.0056(8) -0.0092(9) 0.0053(8)
C65 0.0366(11) 0.0225(9) 0.0364(10) 0.0066(7) -0.0092(9) -0.0058(8)
C66 0.0276(9) 0.0260(8) 0.0261(9) 0.0050(7) -0.0044(7) -0.0040(7)
C67 0.0516(14) 0.0358(11) 0.0521(14) -0.0022(9) 0.0307(11) -0.0033(10)
C68 0.0555(15) 0.0301(11) 0.0587(15) -0.0150(10) -0.0152(12) 0.0118(10)
C69 0.0466(12) 0.0394(11) 0.0305(10) 0.0046(8) 0.0066(9) -0.0169(9)

loop_
_atom_type_symbol
_atom_type_description
_atom_type_scat_dispersion_real
_atom_type_scat_dispersion_imag
_atom_type_scat_source
C C 0.0033 0.0016 'International Tables Vol C Tables 4.2.6.8 and 6.1.1.4'
H H 0.0000 0.0000 'International Tables Vol C Tables 4.2.6.8 and 6.1.1.4'
O O 0.0106 0.0060 'International Tables Vol C Tables 4.2.6.8 and 6.1.1.4'
Si Si 0.0817 0.0704 'International Tables Vol C Tables 4.2.6.8 and 6.1.1.4'
I I -0.4742 1.8119 'International Tables Vol C Tables 4.2.6.8 and 6.1.1.4'

loop_
_geom_angle_atom_site_label_1
_geom_angle_atom_site_label_2
_geom_angle_atom_site_label_3
_geom_angle
_geom_angle_publ_flag
Si1 O1 Si2 137.58(9) yes
O12 Si1 O11 108.29(9) yes
O12 Si1 O1 106.00(8) yes
O11 Si1 O1 108.19(8) yes
O12 Si1 C11 112.01(8) yes
O11 Si1 C11 110.40(8) yes
O1 Si1 C11 111.75(8) yes
Si1 O11 H11 108.4(5) ?
Si1 O12 H12 119.0(5) ?
O22 Si2 O21 107.04(10) yes
O22 Si2 O1 110.53(8) yes
O21 Si2 O1 104.76(8) yes
O22 Si2 C41 110.27(8) yes
O21 Si2 C41 114.49(8) yes
O1 Si2 C41 109.60(8) yes
Si2 O21 H21 115.7(5) ?
Si2 O22 H22 104.5(11) ?
Si2 O22 H24 106.9(6) ?
H22 O22 H24 144.7(12) ?
C12 C11 C16 117.53(15) ?
C12 C11 Si1 124.47(13) ?
C16 C11 Si1 118.00(12) ?
C12 C11 I1 112.15(16) ?
C16 C11 I1 127.67(16) ?
C13 C12 C11 120.39(16) ?
C13 C12 C21 115.91(15) ?
C11 C12 C21 123.64(15) ?
C14 C13 C12 121.05(16) ?
C14 C13 H13 119.5 ?
C12 C13 H13 119.5 ?
C13 C14 C15 119.39(16) ?
C13 C14 H14 120.3 ?
C15 C14 H14 120.3 ?
C14 C15 C16 120.75(16) ?
C14 C15 H15 119.6 ?
C16 C15 H15 119.6 ?
C15 C16 C11 120.77(16) ?
C15 C16 C31 117.04(15) ?
C11 C16 C31 122.13(14) ?
C22 C21 C26 119.98(16) ?
C22 C21 C12 120.96(16) ?
C26 C21 C12 119.00(15) ?
C21 C22 C23 118.95(18) ?
C21 C22 C27 121.24(16) ?
C23 C22 C27 119.79(17) ?
C24 C23 C22 121.93(18) ?
C24 C23 H23 119.0 ?
C22 C23 H23 119.0 ?
C23 C24 C25 118.45(18) ?
C23 C24 C28 121.7(2) ?
C25 C24 C28 119.8(2) ?
C24 C25 C26 121.5(2) ?
C24 C25 H25 119.2 ?
C26 C25 H25 119.2 ?
C25 C26 C21 119.13(18) ?
C25 C26 C29 119.89(19) ?
C21 C26 C29 120.97(17) ?
C22 C27 H271 109.5 ?
C22 C27 H272 109.5 ?
H271 C27 H272 109.5 ?
C22 C27 H273 109.5 ?
H271 C27 H273 109.5 ?
H272 C27 H273 109.5 ?
C24 C28 H281 109.5 ?
C24 C28 H282 109.5 ?
H281 C28 H282 109.5 ?
C24 C28 H283 109.5 ?
H281 C28 H283 109.5 ?
H282 C28 H283 109.5 ?
C26 C29 H291 109.5 ?
C26 C29 H292 109.5 ?
H291 C29 H292 109.5 ?
C26 C29 H293 109.5 ?
H291 C29 H293 109.5 ?
H292 C29 H293 109.5 ?
C36 C31 C32 120.66(16) ?
C36 C31 C16 119.87(16) ?
C32 C31 C16 119.32(17) ?
C33 C32 C31 118.47(19) ?
C33 C32 C37 120.25(18) ?
C31 C32 C37 121.27(16) ?
C34 C33 C32 121.97(19) ?
C34 C33 H33 119.0 ?
C32 C33 H33 119.0 ?
C33 C34 C35 118.37(17) ?
C33 C34 C38 121.6(2) ?
C35 C34 C38 120.1(2) ?
C34 C35 C36 121.9(2) ?
C34 C35 H35 119.1 ?
C36 C35 H35 119.1 ?
C35 C36 C31 118.52(18) ?
C35 C36 C39 120.45(18) ?
C31 C36 C39 121.02(16) ?
C32 C37 H371 109.5 ?
C32 C37 H372 109.5 ?
H371 C37 H372 109.5 ?
C32 C37 H373 109.5 ?
H371 C37 H373 109.5 ?
H372 C37 H373 109.5 ?
C34 C38 H381 109.5 ?
C34 C38 H382 109.5 ?
H381 C38 H382 109.5 ?
C34 C38 H383 109.5 ?
H381 C38 H383 109.5 ?
H382 C38 H383 109.5 ?
C36 C39 H391 109.5 ?
C36 C39 H392 109.5 ?
H391 C39 H392 109.5 ?
C36 C39 H393 109.5 ?
H391 C39 H393 109.5 ?
H392 C39 H393 109.5 ?
C46 C41 C42 117.88(15) ?
C46 C41 Si2 122.89(13) ?
C42 C41 Si2 119.11(12) ?
C46 C41 I2 119.39(13) ?
C42 C41 I2 119.59(14) ?
C43 C42 C41 120.52(16) ?
C43 C42 C51 118.93(15) ?
C41 C42 C51 120.49(15) ?
C44 C43 C42 120.52(17) ?
C44 C43 H43 119.7 ?
C42 C43 H43 119.7 ?
C45 C44 C43 119.67(16) ?
C45 C44 H44 120.2 ?
C43 C44 H44 120.2 ?
C44 C45 C46 120.78(16) ?
C44 C45 H45 119.6 ?
C46 C45 H45 119.6 ?
C45 C46 C41 120.37(16) ?
C45 C46 C61 117.54(15) ?
C41 C46 C61 122.07(15) ?
C56 C51 C52 120.21(16) ?
C56 C51 C42 119.21(15) ?
C52 C51 C42 120.58(16) ?
C53 C52 C51 118.50(18) ?
C53 C52 C57 121.02(17) ?
C51 C52 C57 120.47(17) ?
C54 C53 C52 122.25(18) ?
C54 C53 H53 118.9 ?
C52 C53 H53 118.9 ?
C53 C54 C55 118.07(18) ?
C53 C54 C58 122.0(2) ?
C55 C54 C58 120.0(2) ?
C54 C55 C56 121.61(19) ?
C54 C55 H55 119.2 ?
C56 C55 H55 119.2 ?
C55 C56 C51 119.01(18) ?
C55 C56 C59 119.68(18) ?
C51 C56 C59 121.30(17) ?
C52 C57 H571 109.5 ?
C52 C57 H572 109.5 ?
H571 C57 H572 109.5 ?
C52 C57 H573 109.5 ?
H571 C57 H573 109.5 ?
H572 C57 H573 109.5 ?
C54 C58 H581 109.5 ?
C54 C58 H582 109.5 ?
H581 C58 H582 109.5 ?
C54 C58 H583 109.5 ?
H581 C58 H583 109.5 ?
H582 C58 H583 109.5 ?
C56 C59 H591 109.5 ?
C56 C59 H592 109.5 ?
H591 C59 H592 109.5 ?
C56 C59 H593 109.5 ?
H591 C59 H593 109.5 ?
H592 C59 H593 109.5 ?
C62 C61 C66 120.16(17) ?
C62 C61 C46 120.14(16) ?
C66 C61 C46 119.70(17) ?
C63 C62 C61 118.88(18) ?
C63 C62 C67 120.01(19) ?
C61 C62 C67 121.08(17) ?
C64 C63 C62 121.9(2) ?
C64 C63 H63 119.0 ?
C62 C63 H63 119.0 ?
C63 C64 C65 118.53(18) ?
C63 C64 C68 120.6(2) ?
C65 C64 C68 120.9(2) ?
C64 C65 C66 122.14(18) ?
C64 C65 H65 118.9 ?
C66 C65 H65 118.9 ?
C65 C66 C61 118.33(19) ?
C65 C66 C69 120.84(18) ?
C61 C66 C69 120.82(17) ?
C62 C67 H671 109.5 ?
C62 C67 H672 109.5 ?
H671 C67 H672 109.5 ?
C62 C67 H673 109.5 ?
H671 C67 H673 109.5 ?
H672 C67 H673 109.5 ?
C62 C67 H674 109.5 ?
H671 C67 H674 141.1 ?
H672 C67 H674 56.3 ?
H673 C67 H674 56.3 ?
C62 C67 H675 109.5 ?
H671 C67 H675 56.3 ?
H672 C67 H675 141.1 ?
H673 C67 H675 56.3 ?
H674 C67 H675 109.5 ?
C62 C67 H676 109.5 ?
H671 C67 H676 56.3 ?
H672 C67 H676 56.3 ?
H673 C67 H676 141.1 ?
H674 C67 H676 109.5 ?
H675 C67 H676 109.5 ?
C64 C68 H681 109.5 ?
C64 C68 H682 109.5 ?
H681 C68 H682 109.5 ?
C64 C68 H683 109.5 ?
H681 C68 H683 109.5 ?
H682 C68 H683 109.5 ?
C66 C69 H691 109.5 ?
C66 C69 H692 109.5 ?
H691 C69 H692 109.5 ?
C66 C69 H693 109.5 ?
H691 C69 H693 109.5 ?
H692 C69 H693 109.5 ?

loop_
_geom_bond_atom_site_label_1
_geom_bond_atom_site_label_2
_geom_bond_distance
_geom_bond_publ_flag
O1 Si1 1.6405(16) yes
O1 Si2 1.6419(14) yes
Si1 O12 1.6161(15) yes
Si1 O11 1.6250(14) yes
Si1 C11 1.8982(17) yes
O11 H11 0.84 ?
O12 H12 0.84 ?
Si2 O22 1.6161(18) yes
Si2 O21 1.6209(16) yes
Si2 C41 1.8946(17) yes
O21 H21 0.84 ?
O22 H22 0.84 ?
O22 H24 0.84 ?
I1 C11 1.956(4) ?
I2 C41 2.133(3) ?
C11 C12 1.414(2) ?
C11 C16 1.416(2) ?
C12 C13 1.400(2) ?
C12 C21 1.503(2) ?
C13 C14 1.382(3) ?
C13 H13 0.95 ?
C14 C15 1.386(2) ?
C14 H14 0.95 ?
C15 C16 1.395(2) ?
C15 H15 0.95 ?
C16 C31 1.497(2) ?
C21 C22 1.395(2) ?
C21 C26 1.409(3) ?
C22 C23 1.400(3) ?
C22 C27 1.505(3) ?
C23 C24 1.383(3) ?
C23 H23 0.95 ?
C24 C25 1.389(3) ?
C24 C28 1.512(3) ?
C25 C26 1.395(3) ?
C25 H25 0.95 ?
C26 C29 1.513(3) ?
C27 H271 0.98 ?
C27 H272 0.98 ?
C27 H273 0.98 ?
C28 H281 0.98 ?
C28 H282 0.98 ?
C28 H283 0.98 ?
C29 H291 0.98 ?
C29 H292 0.98 ?
C29 H293 0.98 ?
C31 C36 1.403(3) ?
C31 C32 1.405(3) ?
C32 C33 1.393(3) ?
C32 C37 1.506(3) ?
C33 C34 1.388(3) ?
C33 H33 0.95 ?
C34 C35 1.390(3) ?
C34 C38 1.508(3) ?
C35 C36 1.395(2) ?
C35 H35 0.95 ?
C36 C39 1.513(3) ?
C37 H371 0.98 ?
C37 H372 0.98 ?
C37 H373 0.98 ?
C38 H381 0.98 ?
C38 H382 0.98 ?
C38 H383 0.98 ?
C39 H391 0.98 ?
C39 H392 0.98 ?
C39 H393 0.98 ?
C41 C46 1.406(2) ?
C41 C42 1.420(2) ?
C42 C43 1.390(2) ?
C42 C51 1.499(2) ?
C43 C44 1.389(3) ?
C43 H43 0.95 ?
C44 C45 1.381(3) ?
C44 H44 0.95 ?
C45 C46 1.399(2) ?
C45 H45 0.95 ?
C46 C61 1.497(2) ?
C51 C56 1.402(3) ?
C51 C52 1.402(2) ?
C52 C53 1.399(3) ?
C52 C57 1.504(3) ?
C53 C54 1.384(3) ?
C53 H53 0.95 ?
C54 C55 1.394(3) ?
C54 C58 1.512(3) ?
C55 C56 1.397(3) ?
C55 H55 0.95 ?
C56 C59 1.509(3) ?
C57 H571 0.98 ?
C57 H572 0.98 ?
C57 H573 0.98 ?
C58 H581 0.98 ?
C58 H582 0.98 ?
C58 H583 0.98 ?
C59 H591 0.98 ?
C59 H592 0.98 ?
C59 H593 0.98 ?
C61 C62 1.400(3) ?
C61 C66 1.410(2) ?
C62 C63 1.394(3) ?
C62 C67 1.510(3) ?
C63 C64 1.380(3) ?
C63 H63 0.95 ?
C64 C65 1.380(3) ?
C64 C68 1.517(3) ?
C65 C66 1.395(3) ?
C65 H65 0.95 ?
C66 C69 1.503(3) ?
C67 H671 0.98 ?
C67 H672 0.98 ?
C67 H673 0.98 ?
C67 H674 0.98 ?
C67 H675 0.98 ?
C67 H676 0.98 ?
C68 H681 0.98 ?
C68 H682 0.98 ?
C68 H683 0.98 ?
C69 H691 0.98 ?
C69 H692 0.98 ?
C69 H693 0.98 ?

loop_
_geom_hbond_atom_site_label_D
_geom_hbond_atom_site_label_H
_geom_hbond_atom_site_label_A
_geom_hbond_distance_DH
_geom_hbond_distance_HA
_geom_hbond_distance_DA
_geom_hbond_angle_DHA
O11 H11 O21 0.84 2.137(3) 2.918(2) 154.7(6)

loop_
_geom_torsion_atom_site_label_1
_geom_torsion_atom_site_label_2
_geom_torsion_atom_site_label_3
_geom_torsion_atom_site_label_4
_geom_torsion
_geom_torsion_publ_flag
Si2 O1 Si1 O12 -92.11(13) ?
Si2 O1 Si1 O11 23.86(15) ?
Si2 O1 Si1 C11 145.60(11) ?
Si1 O1 Si2 O22 -144.49(12) ?
Si1 O1 Si2 O21 -29.51(15) ?
Si1 O1 Si2 C41 93.78(13) ?
O12 Si1 C11 C12 3.42(18) yes
O11 Si1 C11 C12 -117.34(16) ?
O1 Si1 C11 C12 122.19(15) ?
O12 Si1 C11 C16 -176.91(14) yes
O11 Si1 C11 C16 62.33(16) ?
O1 Si1 C11 C16 -58.14(16) ?
C16 C11 C12 C13 3.8(3) ?
Si1 C11 C12 C13 -176.54(14) ?
I1 C11 C12 C13 166.79(19) ?
C16 C11 C12 C21 -173.16(16) ?
Si1 C11 C12 C21 6.5(3) ?
I1 C11 C12 C21 -10.2(3) ?
C11 C12 C13 C14 -1.8(3) ?
C21 C12 C13 C14 175.38(18) ?
C12 C13 C14 C15 -1.2(3) ?
C13 C14 C15 C16 2.1(3) ?
C14 C15 C16 C11 0.0(3) ?
C14 C15 C16 C31 -177.51(18) ?
C12 C11 C16 C15 -2.9(3) ?
Si1 C11 C16 C15 177.39(15) ?
I1 C11 C16 C15 -162.9(2) ?
C12 C11 C16 C31 174.47(16) ?
Si1 C11 C16 C31 -5.2(2) ?
I1 C11 C16 C31 14.5(3) ?
C13 C12 C21 C22 75.6(2) ?
C11 C12 C21 C22 -107.3(2) ?
C13 C12 C21 C26 -101.6(2) ?
C11 C12 C21 C26 75.5(2) ?
C26 C21 C22 C23 -1.9(2) ?
C12 C21 C22 C23 -179.06(15) ?
C26 C21 C22 C27 176.81(16) ?
C12 C21 C22 C27 -0.3(2) ?
C21 C22 C23 C24 2.3(3) ?
C27 C22 C23 C24 -176.48(17) ?
C22 C23 C24 C25 -1.1(3) ?
C22 C23 C24 C28 178.62(18) ?
C23 C24 C25 C26 -0.4(3) ?
C28 C24 C25 C26 179.89(19) ?
C24 C25 C26 C21 0.7(3) ?
C24 C25 C26 C29 -178.02(18) ?
C22 C21 C26 C25 0.5(3) ?
C12 C21 C26 C25 177.70(16) ?
C22 C21 C26 C29 179.16(16) ?
C12 C21 C26 C29 -3.6(3) ?
C15 C16 C31 C36 -86.8(2) ?
C11 C16 C31 C36 95.7(2) ?
C15 C16 C31 C32 88.7(2) ?
C11 C16 C31 C32 -88.7(2) ?
C36 C31 C32 C33 -3.4(2) ?
C16 C31 C32 C33 -178.88(15) ?
C36 C31 C32 C37 175.60(16) ?
C16 C31 C32 C37 0.1(2) ?
C31 C32 C33 C34 0.1(3) ?
C37 C32 C33 C34 -178.89(17) ?
C32 C33 C34 C35 2.6(3) ?
C32 C33 C34 C38 -178.14(17) ?
C33 C34 C35 C36 -2.1(3) ?
C38 C34 C35 C36 178.60(18) ?
C34 C35 C36 C31 -1.0(3) ?
C34 C35 C36 C39 177.84(17) ?
C32 C31 C36 C35 3.8(2) ?
C16 C31 C36 C35 179.30(15) ?
C32 C31 C36 C39 -175.03(16) ?
C16 C31 C36 C39 0.4(2) ?
O22 Si2 C41 C46 124.92(15) ?
O21 Si2 C41 C46 4.15(19) yes
O1 Si2 C41 C46 -113.19(15) ?
O22 Si2 C41 C42 -59.14(16) ?
O21 Si2 C41 C42 -179.91(14) yes
O1 Si2 C41 C42 62.75(16) ?
C46 C41 C42 C43 5.1(3) ?
Si2 C41 C42 C43 -171.04(14) ?
I2 C41 C42 C43 164.96(17) ?
C46 C41 C42 C51 -171.96(16) ?
Si2 C41 C42 C51 11.9(2) ?
I2 C41 C42 C51 -12.1(2) ?
C41 C42 C43 C44 -1.3(3) ?
C51 C42 C43 C44 175.82(17) ?
C42 C43 C44 C45 -2.6(3) ?
C43 C44 C45 C46 2.6(3) ?
C44 C45 C46 C41 1.3(3) ?
C44 C45 C46 C61 -177.08(17) ?
C42 C41 C46 C45 -5.1(3) ?
Si2 C41 C46 C45 170.88(14) ?
I2 C41 C46 C45 -165.01(17) ?
C42 C41 C46 C61 173.23(16) ?
Si2 C41 C46 C61 -10.8(2) ?
I2 C41 C46 C61 13.3(2) ?
C43 C42 C51 C56 -93.5(2) ?
C41 C42 C51 C56 83.6(2) ?
C43 C42 C51 C52 87.1(2) ?
C41 C42 C51 C52 -95.8(2) ?
C56 C51 C52 C53 -5.9(3) ?
C42 C51 C52 C53 173.49(16) ?
C56 C51 C52 C57 173.03(17) ?
C42 C51 C52 C57 -7.6(3) ?
C51 C52 C53 C54 1.1(3) ?
C57 C52 C53 C54 -177.77(18) ?
C52 C53 C54 C55 3.5(3) ?
C52 C53 C54 C58 -176.31(19) ?
C53 C54 C55 C56 -3.6(3) ?
C58 C54 C55 C56 176.29(19) ?
C54 C55 C56 C51 -1.1(3) ?
C54 C55 C56 C59 -179.66(19) ?
C52 C51 C56 C55 5.9(3) ?
C42 C51 C56 C55 -173.51(16) ?
C52 C51 C56 C59 -175.57(18) ?
C42 C51 C56 C59 5.1(3) ?
C45 C46 C61 C62 -85.4(2) ?
C41 C46 C61 C62 96.2(2) ?
C45 C46 C61 C66 93.6(2) ?
C41 C46 C61 C66 -84.8(2) ?
C66 C61 C62 C63 2.0(3) ?
C46 C61 C62 C63 -179.08(17) ?
C66 C61 C62 C67 -179.97(19) ?
C46 C61 C62 C67 -1.0(3) ?
C61 C62 C63 C64 -1.0(3) ?
C67 C62 C63 C64 -179.1(2) ?
C62 C63 C64 C65 -0.6(3) ?
C62 C63 C64 C68 -179.47(19) ?
C63 C64 C65 C66 1.2(3) ?
C68 C64 C65 C66 -179.89(18) ?
C64 C65 C66 C61 -0.3(3) ?
C64 C65 C66 C69 178.59(18) ?
C62 C61 C66 C65 -1.3(3) ?
C46 C61 C66 C65 179.69(16) ?
C62 C61 C66 C69 179.80(17) ?
C46 C61 C66 C69 0.8(3) ?
